data_7244278
loop_
_publ_author_name
'Wang, Yan-Ning'
'Tong, Liang'
Min-Wan,
'Liu, Jing-Yuan'
'Ye, Si-Yu'
'Mensah, Abraham'
'Li, Jun-Yi'
'Chen, Li-Zhuang'

_publ_section_title
;
 Band gap modulation of organic--inorganic Sb(iii) halide by molecular
 design
;
_journal_name_full CrystEngComm
_journal_paper_doi 10.1039/D1CE01615F
_journal_year 2022
_chemical_formula_moiety '2(Cl4 Sb), 3(C10 H15 Br N), Cl'
_chemical_formula_sum 'C30 H45 Br3 Cl9 N3 Sb2'
_chemical_formula_weight 1249.97
_space_group_crystal_system triclinic
_space_group_IT_number 2
_space_group_name_Hall '-P 1'
_space_group_name_H-M_alt 'P -1'
_atom_sites_solution_hydrogens geom
_audit_creation_date 2021-05-27
_audit_creation_method
;
Olex2 1.2
(compiled 2018.05.29 svn.r3508 for OlexSys, GUI svn.r5506)
;
_audit_update_record
;
2021-09-29 deposited with the CCDC.	2022-01-10 downloaded from the CCDC.
;
_cell_angle_alpha 84.989(3)
_cell_angle_beta 86.538(3)
_cell_angle_gamma 74.258(2)
_cell_formula_units_Z 2
_cell_length_a 9.3055(3)
_cell_length_b 14.9937(6)
_cell_length_c 18.0441(7)
_cell_measurement_reflns_used 6658
_cell_measurement_temperature 173(2)
_cell_measurement_theta_max 22.81
_cell_measurement_theta_min 2.51
_cell_volume 2412.13(16)
_computing_cell_refinement 'SAINT V8.18C (?, 2016)'
_computing_data_reduction 'SAINT V8.18C (?, 2016)'
_computing_molecular_graphics 'Olex2 (Dolomanov et al., 2009)'
_computing_publication_material 'Olex2 (Dolomanov et al., 2009)'
_computing_structure_refinement 'ShelXL (Sheldrick, 2015)'
_diffrn_ambient_temperature 173.15
_diffrn_measured_fraction_theta_full 0.971
_diffrn_measured_fraction_theta_max 0.995
_diffrn_measurement_device_type 'Bruker APEX-II CCD'
_diffrn_measurement_method '\f and \w scans'
_diffrn_radiation_monochromator graphite
_diffrn_radiation_type MoK\a
_diffrn_radiation_wavelength 0.71073
_diffrn_reflns_av_R_equivalents 0.0406
_diffrn_reflns_av_unetI/netI 0.0424
_diffrn_reflns_Laue_measured_fraction_full 0.971
_diffrn_reflns_Laue_measured_fraction_max 0.995
_diffrn_reflns_limit_h_max 11
_diffrn_reflns_limit_h_min -10
_diffrn_reflns_limit_k_max 17
_diffrn_reflns_limit_k_min -17
_diffrn_reflns_limit_l_max 21
_diffrn_reflns_limit_l_min -16
_diffrn_reflns_number 29777
_diffrn_reflns_point_group_measured_fraction_full 0.971
_diffrn_reflns_point_group_measured_fraction_max 0.995
_diffrn_reflns_theta_full 25.242
_diffrn_reflns_theta_max 25.027
_diffrn_reflns_theta_min 2.512
_diffrn_standards_number 0
_exptl_absorpt_coefficient_mu 4.127
_exptl_absorpt_correction_type none
_exptl_crystal_colour 'clear light colourless'
_exptl_crystal_colour_lustre clear
_exptl_crystal_colour_modifier light
_exptl_crystal_colour_primary colourless
_exptl_crystal_density_diffrn 1.721
_exptl_crystal_description block
_exptl_crystal_F_000 1212
_exptl_crystal_recrystallization_method 'Re-crystallisation from solvent: HCl'
_exptl_crystal_size_max 0.13
_exptl_crystal_size_mid 0.12
_exptl_crystal_size_min 0.11
_refine_diff_density_max 8.026
_refine_diff_density_min -1.114
_refine_diff_density_rms 0.234
_refine_ls_extinction_method none
_refine_ls_goodness_of_fit_ref 1.334
_refine_ls_hydrogen_treatment constr
_refine_ls_matrix_type full
_refine_ls_number_parameters 433
_refine_ls_number_reflns 8475
_refine_ls_number_restraints 107
_refine_ls_restrained_S_all 1.340
_refine_ls_R_factor_all 0.1368
_refine_ls_R_factor_gt 0.1008
_refine_ls_shift/su_max 0.000
_refine_ls_shift/su_mean 0.000
_refine_ls_structure_factor_coef Fsqd
_refine_ls_weighting_details
;
 w=1/[\s^2^(Fo^2^)+(0.2000P)^2^]
 where P=(Fo^2^+2Fc^2^)/3
;
_refine_ls_weighting_scheme calc
_refine_ls_wR_factor_gt 0.3214
_refine_ls_wR_factor_ref 0.3504
_reflns_Friedel_coverage 0.000
_reflns_number_gt 5709
_reflns_number_total 8475
_reflns_threshold_expression 'I > 2\s(I)'
_cod_data_source_file d1ce01615f2.cif
_cod_data_source_block 1_CCDC2
_cod_database_code 7244278
_shelxl_version_number 2013-2
_shelx_space_group_comment
;
The symmetry employed for this shelxl refinement is uniquely defined
by the following loop, which should always be used as a source of
symmetry information in preference to the above space-group names.
They are only intended as comments.
;
_shelx_estimated_absorpt_t_max 0.660
_shelx_estimated_absorpt_t_min 0.616
_olex2_refinement_description
;
1. Fixed Uiso
 At 1.2 times of:
  All C(H) groups, All C(H,H) groups
 At 1.5 times of:
  All C(H,H,H) groups
2. Rigid bond restraints
 All non-hydrogen atoms
 with sigma for 1-2 distances of 0.01 and sigma for 1-3 distances of 0.01
3.a Secondary CH2 refined with riding coordinates:
 C17(H17A,H17B), C14(H14A,H14B), C7(H7A,H7B)
3.b Aromatic/amide H refined with riding coordinates:
 C13(H13), C40(H40), C55(H55), C56(H56), C18(H18), C4(H4), C19(H19), C6(H6),
 C9(H9), C16(H16), C11(H11), C22(H22)
3.c Idealised Me refined as rotating group:
 C1(H1A,H1B,H1C), C2(H2A,H2B,H2C), C3(H3A,H3B,H3C), C20(H20A,H20B,H20C),
 C21(H21A,H21B,H21C), C23(H23A,H23B,H23C), C24(H24A,H24B,H24C), C25(H25A,H25B,
 H25C), C0AA(H0AA,H0AB,H0AC)
;
_olex2_submission_special_instructions 'No special instructions were received'

loop_
_space_group_symop_operation_xyz
'x, y, z'
'-x, -y, -z'

loop_
_atom_site_label
_atom_site_type_symbol
_atom_site_fract_x
_atom_site_fract_y
_atom_site_fract_z
_atom_site_U_iso_or_equiv
_atom_site_adp_type
_atom_site_occupancy
_atom_site_site_symmetry_order
_atom_site_calc_flag
_atom_site_refinement_flags_posn
_atom_site_refinement_flags_adp
_atom_site_refinement_flags_occupancy
_atom_site_disorder_assembly
_atom_site_disorder_group
Sb1 Sb 0.82368(10) 0.36286(7) 0.31580(5) 0.0627(4) Uani 1 1 d . U . . .
Sb2 Sb 0.70330(10) 0.59618(7) 0.20472(5) 0.0614(4) Uani 1 1 d . U . . .
Cl3 Cl 0.9685(4) 0.5349(2) 0.28489(17) 0.0630(8) Uani 1 1 d . U . . .
Br6 Br 0.6366(3) 0.93202(16) 0.14452(18) 0.1433(10) Uani 1 1 d . U . . .
Br7 Br -0.0077(5) 1.1933(2) 0.01833(16) 0.1596(13) Uani 1 1 d . U . . .
Cl8 Cl 0.7886(5) 0.3896(4) 0.1631(3) 0.0956(14) Uani 1 1 d . U . . .
Cl9 Cl 0.8476(5) 0.6533(4) 0.1020(2) 0.0914(13) Uani 1 1 d . U . . .
Cl10 Cl 0.4715(4) 0.6575(4) 0.1293(2) 0.0901(12) Uani 1 1 d . U . . .
Cl11 Cl 0.6436(5) 0.7398(3) 0.2682(2) 0.0854(11) Uani 1 1 d . U . . .
C10 C 0.4777(16) 1.2514(10) 0.0829(7) 0.067(3) Uani 1 1 d . U . . .
C13 C 0.469(3) 1.1037(14) 0.0667(14) 0.141(10) Uani 1 1 d . U . . .
H13 H 0.4218 1.0646 0.0446 0.169 Uiso 1 1 calc R . . . .
C30 C 0.5806(18) 1.0626(12) 0.1174(9) 0.081(4) Uani 1 1 d . U . . .
C40 C 0.429(2) 1.1902(12) 0.0488(8) 0.089(5) Uani 1 1 d . U . . .
H40 H 0.3610 1.2124 0.0097 0.107 Uiso 1 1 calc R . . . .
C55 C 0.636(2) 1.1159(13) 0.1545(10) 0.095(5) Uani 1 1 d . U . . .
H55 H 0.7099 1.0907 0.1903 0.114 Uiso 1 1 calc R . . . .
C56 C 0.580(2) 1.2152(14) 0.1382(11) 0.101(5) Uani 1 1 d . U . . .
H56 H 0.6132 1.2564 0.1658 0.121 Uiso 1 1 calc R . . . .
Cl1 Cl 0.7001(5) 0.2393(3) 0.3241(2) 0.0876(12) Uani 1 1 d . U . . .
Cl2 Cl 1.0716(4) 0.2530(3) 0.3042(3) 0.0903(12) Uani 1 1 d . U . . .
Cl12 Cl 0.8426(5) 0.3424(5) 0.4634(3) 0.119(2) Uani 1 1 d . U . . .
N14 N 0.2982(14) 1.4037(10) 0.1130(7) 0.081(3) Uani 1 1 d . U . . .
C17 C 0.4302(17) 1.3530(11) 0.0655(9) 0.079(4) Uani 1 1 d . U . . .
H17A H 0.4040 1.3655 0.0126 0.095 Uiso 1 1 calc R . . . .
H17B H 0.5157 1.3787 0.0720 0.095 Uiso 1 1 calc R . . . .
N12 N 0.2936(12) 0.3637(8) 0.4817(6) 0.062(2) Uani 1 1 d . U . . .
C14 C 0.3425(18) 0.2682(11) 0.4520(8) 0.073(3) Uani 1 1 d . U . . .
H14A H 0.2544 0.2565 0.4305 0.087 Uiso 1 1 calc R . . . .
H14B H 0.4164 0.2703 0.4105 0.087 Uiso 1 1 calc R . . . .
C15 C 0.4074(18) 0.1886(12) 0.5031(9) 0.080(3) Uani 1 1 d . U . . .
C1 C 0.4292(19) 0.3877(13) 0.5088(11) 0.095(5) Uani 1 1 d . U . . .
H1A H 0.4687 0.3451 0.5517 0.142 Uiso 1 1 calc GR . . . .
H1B H 0.4000 0.4517 0.5237 0.142 Uiso 1 1 calc GR . . . .
H1C H 0.5063 0.3817 0.4687 0.142 Uiso 1 1 calc GR . . . .
C2 C 0.187(2) 0.3680(13) 0.5457(9) 0.089(4) Uani 1 1 d . U . . .
H2A H 0.0849 0.3932 0.5287 0.134 Uiso 1 1 calc GR . . . .
H2B H 0.2071 0.4082 0.5816 0.134 Uiso 1 1 calc GR . . . .
H2C H 0.1980 0.3053 0.5696 0.134 Uiso 1 1 calc GR . . . .
C18 C 0.5546(19) 0.1638(13) 0.5190(10) 0.092(5) Uani 1 1 d . U . . .
H18 H 0.6178 0.1999 0.4970 0.110 Uiso 1 1 calc R . . . .
C3 C 0.2242(18) 0.4309(11) 0.4235(8) 0.075(4) Uani 1 1 d . U . . .
H3A H 0.2953 0.4303 0.3811 0.113 Uiso 1 1 calc GR . . . .
H3B H 0.1941 0.4929 0.4423 0.113 Uiso 1 1 calc GR . . . .
H3C H 0.1359 0.4150 0.4076 0.113 Uiso 1 1 calc GR . . . .
C4 C 0.378(3) 0.0625(13) 0.5929(13) 0.111(6) Uani 1 1 d . U . . .
H4 H 0.3142 0.0296 0.6193 0.134 Uiso 1 1 calc R . . . .
C19 C 0.323(2) 0.1365(12) 0.5405(11) 0.098(5) Uani 1 1 d . U . . .
H19 H 0.2194 0.1515 0.5302 0.118 Uiso 1 1 calc R . . . .
C20 C 0.1709(18) 1.3635(15) 0.1140(11) 0.102(6) Uani 1 1 d . U . . .
H20A H 0.1568 1.3485 0.0636 0.154 Uiso 1 1 calc GR . . . .
H20B H 0.0804 1.4083 0.1317 0.154 Uiso 1 1 calc GR . . . .
H20C H 0.1903 1.3067 0.1474 0.154 Uiso 1 1 calc GR . . . .
C5 C 0.528(2) 0.0399(11) 0.6044(9) 0.085(4) Uani 1 1 d . U . . .
C6 C 0.616(2) 0.0842(15) 0.5685(12) 0.111(6) Uani 1 1 d . U . . .
H6 H 0.7208 0.0638 0.5750 0.133 Uiso 1 1 calc R . . . .
N1 N 0.1249(15) 0.7910(12) 0.2593(9) 0.099(4) Uani 1 1 d . U . . .
C7 C 0.235(2) 0.8547(15) 0.2344(13) 0.112(5) Uani 1 1 d . U . . .
H7A H 0.2640 0.8777 0.2796 0.134 Uiso 1 1 calc R . . . .
H7B H 0.3271 0.8156 0.2112 0.134 Uiso 1 1 calc R . . . .
C8 C 0.1739(19) 0.9340(15) 0.1828(13) 0.098(4) Uani 1 1 d . U . . .
C9 C 0.083(2) 1.0319(16) 0.2048(11) 0.105(5) Uani 1 1 d . U . . .
H9 H 0.0672 1.0382 0.2569 0.126 Uiso 1 1 calc R . . . .
C16 C 0.197(3) 0.9292(16) 0.1097(13) 0.115(5) Uani 1 1 d . U . . .
H16 H 0.2555 0.8725 0.0916 0.139 Uiso 1 1 calc R . . . .
C11 C 0.026(2) 1.1052(16) 0.1635(12) 0.107(5) Uani 1 1 d . U . . .
H11 H -0.0276 1.1623 0.1826 0.129 Uiso 1 1 calc R . . . .
C21 C 0.090(2) 0.7509(16) 0.1857(11) 0.107(6) Uani 1 1 d . U . . .
H21A H 0.0387 0.8023 0.1512 0.161 Uiso 1 1 calc GR . . . .
H21B H 0.0252 0.7094 0.1985 0.161 Uiso 1 1 calc GR . . . .
H21C H 0.1833 0.7162 0.1620 0.161 Uiso 1 1 calc GR . . . .
C12 C 0.051(3) 1.0935(16) 0.0879(12) 0.124(6) Uani 1 1 d . U . . .
C22 C 0.138(3) 1.0054(17) 0.0567(14) 0.135(7) Uani 1 1 d . U . . .
H22 H 0.1528 0.9999 0.0045 0.163 Uiso 1 1 calc R . . . .
C23 C 0.344(2) 1.400(2) 0.1889(12) 0.132(8) Uani 1 1 d . U . . .
H23A H 0.2999 1.3575 0.2206 0.198 Uiso 1 1 calc GR . . . .
H23B H 0.3107 1.4625 0.2072 0.198 Uiso 1 1 calc GR . . . .
H23C H 0.4535 1.3783 0.1900 0.198 Uiso 1 1 calc GR . . . .
C24 C 0.247(3) 1.5011(14) 0.0809(16) 0.148(8) Uani 1 1 d . U . . .
H24A H 0.2972 1.5399 0.1051 0.222 Uiso 1 1 calc GR . . . .
H24B H 0.1389 1.5241 0.0892 0.222 Uiso 1 1 calc GR . . . .
H24C H 0.2720 1.5035 0.0274 0.222 Uiso 1 1 calc GR . . . .
C25 C -0.032(3) 0.839(2) 0.2877(15) 0.166(10) Uani 1 1 d . U . . .
H25A H -0.0353 0.8356 0.3422 0.249 Uiso 1 1 calc GR . . . .
H25B H -0.1033 0.8084 0.2707 0.249 Uiso 1 1 calc GR . . . .
H25C H -0.0586 0.9044 0.2684 0.249 Uiso 1 1 calc GR . . . .
Cl20 Cl 0.5354(4) 0.5082(3) 0.32191(19) 0.0734(10) Uani 1 1 d . U . . .
Br4 Br 0.6106(4) -0.06375(16) 0.67029(15) 0.1416(11) Uani 1 1 d . U . . .
C0AA C 0.201(3) 0.702(2) 0.3197(15) 0.173(11) Uani 1 1 d . U . . .
H0AA H 0.3003 0.6690 0.3008 0.259 Uiso 1 1 calc GR . . . .
H0AB H 0.1372 0.6587 0.3256 0.259 Uiso 1 1 calc GR . . . .
H0AC H 0.2086 0.7249 0.3679 0.259 Uiso 1 1 calc GR . . . .

loop_
_atom_site_aniso_label
_atom_site_aniso_U_11
_atom_site_aniso_U_22
_atom_site_aniso_U_33
_atom_site_aniso_U_23
_atom_site_aniso_U_13
_atom_site_aniso_U_12
Sb1 0.0608(6) 0.0786(7) 0.0578(6) -0.0162(5) -0.0027(4) -0.0305(5)
Sb2 0.0671(6) 0.0705(7) 0.0514(5) 0.0000(4) -0.0076(4) -0.0266(5)
Cl3 0.0607(18) 0.074(2) 0.0532(17) -0.0023(15) -0.0119(14) -0.0153(16)
Br6 0.156(2) 0.0843(14) 0.183(3) 0.0209(15) -0.065(2) -0.0189(15)
Br7 0.275(4) 0.1139(19) 0.1232(19) -0.0160(15) 0.002(2) -0.108(2)
Cl8 0.079(2) 0.133(4) 0.104(3) -0.069(3) 0.029(2) -0.065(3)
Cl9 0.088(3) 0.135(4) 0.063(2) 0.026(2) -0.0144(18) -0.058(3)
Cl10 0.074(2) 0.134(4) 0.066(2) -0.002(2) -0.0203(18) -0.031(2)
Cl11 0.107(3) 0.068(2) 0.081(2) -0.0076(19) -0.029(2) -0.017(2)
C10 0.072(8) 0.074(6) 0.058(7) 0.001(6) -0.004(6) -0.023(6)
C13 0.18(2) 0.072(7) 0.16(2) -0.046(11) -0.107(16) 0.019(12)
C30 0.074(9) 0.076(7) 0.085(10) -0.003(7) -0.013(7) -0.007(7)
C40 0.128(14) 0.086(7) 0.053(8) -0.010(7) -0.042(8) -0.021(9)
C55 0.103(12) 0.095(7) 0.093(11) 0.015(9) -0.040(9) -0.035(9)
C56 0.108(13) 0.102(8) 0.104(13) -0.002(9) -0.049(9) -0.040(10)
Cl1 0.106(3) 0.108(3) 0.073(2) -0.005(2) -0.007(2) -0.069(3)
Cl2 0.072(2) 0.097(3) 0.098(3) -0.036(2) -0.014(2) -0.005(2)
Cl12 0.095(3) 0.205(6) 0.087(3) -0.072(3) 0.017(2) -0.076(4)
N14 0.074(7) 0.092(7) 0.086(7) -0.041(7) 0.015(6) -0.028(6)
C17 0.074(8) 0.080(7) 0.080(9) -0.007(7) 0.019(7) -0.018(6)
N12 0.058(6) 0.078(6) 0.053(5) -0.012(5) -0.004(4) -0.022(5)
C14 0.086(9) 0.083(7) 0.053(7) -0.017(5) -0.019(6) -0.023(6)
C15 0.081(8) 0.088(8) 0.073(9) -0.018(6) -0.021(7) -0.020(7)
C1 0.091(10) 0.090(11) 0.118(13) -0.007(10) -0.045(8) -0.040(10)
C2 0.101(11) 0.092(11) 0.067(8) -0.006(7) 0.012(7) -0.015(9)
C18 0.068(7) 0.096(12) 0.098(12) 0.011(8) 0.005(8) -0.005(8)
C3 0.084(10) 0.085(8) 0.065(7) 0.005(7) -0.021(7) -0.035(8)
C4 0.130(10) 0.072(11) 0.145(16) -0.004(8) -0.050(11) -0.038(9)
C19 0.098(10) 0.077(10) 0.127(14) -0.003(8) -0.031(9) -0.034(9)
C20 0.069(9) 0.134(15) 0.118(14) -0.041(12) 0.009(9) -0.045(10)
C5 0.112(10) 0.063(8) 0.072(9) -0.015(6) -0.010(8) -0.005(7)
C6 0.083(10) 0.113(14) 0.110(15) 0.011(9) -0.006(9) 0.012(9)
N1 0.065(7) 0.125(11) 0.112(10) -0.026(7) -0.015(7) -0.029(7)
C7 0.078(10) 0.117(11) 0.154(13) -0.050(9) -0.031(9) -0.031(8)
C8 0.068(10) 0.108(9) 0.128(10) -0.050(7) -0.001(9) -0.028(8)
C9 0.113(14) 0.122(11) 0.087(9) -0.053(7) -0.018(10) -0.025(11)
C16 0.134(16) 0.103(10) 0.133(11) -0.056(8) 0.043(11) -0.069(10)
C11 0.095(13) 0.111(11) 0.116(8) -0.033(7) -0.012(11) -0.018(10)
C21 0.116(14) 0.129(16) 0.106(11) -0.024(10) -0.008(9) -0.075(13)
C12 0.19(2) 0.105(9) 0.107(9) -0.033(7) -0.020(12) -0.070(11)
C22 0.18(2) 0.119(10) 0.128(12) -0.036(7) 0.059(13) -0.083(11)
C23 0.095(13) 0.21(2) 0.100(10) -0.080(12) 0.002(9) -0.047(15)
C24 0.18(2) 0.071(9) 0.179(19) -0.045(10) 0.035(17) -0.014(9)
C25 0.106(13) 0.24(3) 0.127(19) -0.042(17) 0.029(13) 0.003(12)
Cl20 0.067(2) 0.097(3) 0.0576(18) -0.0081(18) 0.0049(15) -0.0244(19)
Br4 0.206(3) 0.0837(14) 0.1211(18) 0.0023(12) -0.0588(18) -0.0061(16)
C0AA 0.096(15) 0.27(3) 0.126(16) 0.06(2) -0.014(13) -0.029(15)

loop_
_atom_type_symbol
_atom_type_description
_atom_type_scat_dispersion_real
_atom_type_scat_dispersion_imag
_atom_type_scat_source
C C 0.0033 0.0016 'International Tables Vol C Tables 4.2.6.8 and 6.1.1.4'
H H 0.0000 0.0000 'International Tables Vol C Tables 4.2.6.8 and 6.1.1.4'
Br Br -0.2901 2.4595 'International Tables Vol C Tables 4.2.6.8 and 6.1.1.4'
Cl Cl 0.1484 0.1585 'International Tables Vol C Tables 4.2.6.8 and 6.1.1.4'
N N 0.0061 0.0033 'International Tables Vol C Tables 4.2.6.8 and 6.1.1.4'
Sb Sb -0.5866 1.5461 'International Tables Vol C Tables 4.2.6.8 and 6.1.1.4'

loop_
_geom_angle_atom_site_label_1
_geom_angle_atom_site_label_2
_geom_angle_atom_site_label_3
_geom_angle
_geom_angle_site_symmetry_1
_geom_angle_site_symmetry_3
_geom_angle_publ_flag
Cl1 Sb1 Cl8 90.85(12) . . ?
Cl1 Sb1 Cl2 92.22(17) . . ?
Cl1 Sb1 Cl12 88.65(15) . . ?
Cl2 Sb1 Cl8 93.65(14) . . ?
Cl2 Sb1 Cl12 89.32(17) . . ?
Cl12 Sb1 Cl8 177.01(15) . . ?
Cl9 Sb2 Cl3 88.51(12) . . ?
Cl9 Sb2 Cl10 88.83(14) . . ?
Cl10 Sb2 Cl3 177.02(13) . . ?
Cl11 Sb2 Cl3 88.44(12) . . ?
Cl11 Sb2 Cl9 94.58(17) . . ?
Cl11 Sb2 Cl10 90.43(15) . . ?
C40 C10 C56 116.7(15) . . ?
C40 C10 C17 124.3(14) . . ?
C56 C10 C17 119.1(14) . . ?
C40 C13 C30 123.6(18) . . ?
C13 C30 Br6 122.4(13) . . ?
C55 C30 Br6 118.0(13) . . ?
C55 C30 C13 119.1(17) . . ?
C13 C40 C10 122.2(15) . . ?
C30 C55 C56 116.8(16) . . ?
C10 C56 C55 121.2(15) . . ?
C20 N14 C17 112.8(12) . . ?
C20 N14 C24 107.3(18) . . ?
C23 N14 C17 109.1(14) . . ?
C23 N14 C20 108.4(15) . . ?
C23 N14 C24 111.0(17) . . ?
C24 N14 C17 108.2(14) . . ?
C10 C17 N14 114.5(12) . . ?
C14 N12 C1 109.1(12) . . ?
C2 N12 C14 112.5(12) . . ?
C2 N12 C1 106.6(13) . . ?
C3 N12 C14 109.3(10) . . ?
C3 N12 C1 110.7(12) . . ?
C3 N12 C2 108.6(12) . . ?
C15 C14 N12 118.5(11) . . ?
C18 C15 C14 122.3(16) . . ?
C18 C15 C19 115.7(17) . . ?
C19 C15 C14 121.9(15) . . ?
C15 C18 C6 121.1(18) . . ?
C5 C4 C19 117(2) . . ?
C15 C19 C4 124.2(18) . . ?
C4 C5 Br4 118.7(15) . . ?
C6 C5 C4 122.2(18) . . ?
C6 C5 Br4 119.0(15) . . ?
C5 C6 C18 119.7(18) . . ?
C7 N1 C0AA 112.9(15) . . ?
C21 N1 C7 106.6(14) . . ?
C21 N1 C0AA 108.6(18) . . ?
C25 N1 C7 117.6(19) . . ?
C25 N1 C21 101.1(16) . . ?
C25 N1 C0AA 109.1(18) . . ?
C8 C7 N1 115.1(14) . . ?
C7 C8 C9 125.5(19) . . ?
C16 C8 C7 121(2) . . ?
C16 C8 C9 113(2) . . ?
C11 C9 C8 130(2) . . ?
C8 C16 C22 123(2) . . ?
C9 C11 C12 114(2) . . ?
C11 C12 Br7 120.7(18) . . ?
C11 C12 C22 124(2) . . ?
C22 C12 Br7 114.9(17) . . ?
C16 C22 C12 116(2) . . ?

loop_
_geom_bond_atom_site_label_1
_geom_bond_atom_site_label_2
_geom_bond_distance
_geom_bond_site_symmetry_2
_geom_bond_publ_flag
Sb1 Cl8 2.775(5) . ?
Sb1 Cl1 2.422(4) . ?
Sb1 Cl2 2.453(4) . ?
Sb1 Cl12 2.666(5) . ?
Sb2 Cl3 2.827(3) . ?
Sb2 Cl9 2.454(4) . ?
Sb2 Cl10 2.531(4) . ?
Sb2 Cl11 2.442(4) . ?
Br6 C30 1.911(17) . ?
Br7 C12 1.85(2) . ?
C10 C40 1.34(2) . ?
C10 C56 1.39(2) . ?
C10 C17 1.48(2) . ?
C13 C30 1.40(2) . ?
C13 C40 1.27(2) . ?
C30 C55 1.31(2) . ?
C55 C56 1.45(3) . ?
N14 C17 1.517(18) . ?
N14 C20 1.467(19) . ?
N14 C23 1.45(2) . ?
N14 C24 1.48(3) . ?
N12 C14 1.515(19) . ?
N12 C1 1.521(17) . ?
N12 C2 1.471(18) . ?
N12 C3 1.441(18) . ?
C14 C15 1.46(2) . ?
C15 C18 1.36(2) . ?
C15 C19 1.37(2) . ?
C18 C6 1.43(3) . ?
C4 C19 1.40(3) . ?
C4 C5 1.37(3) . ?
C5 C6 1.30(3) . ?
C5 Br4 1.886(17) . ?
N1 C7 1.60(3) . ?
N1 C21 1.59(2) . ?
N1 C25 1.52(3) . ?
N1 C0AA 1.67(3) . ?
C7 C8 1.45(3) . ?
C8 C9 1.55(3) . ?
C8 C16 1.33(3) . ?
C9 C11 1.28(3) . ?
C16 C22 1.43(4) . ?
C11 C12 1.39(3) . ?
C12 C22 1.49(3) . ?
